data_7251184
loop_
_publ_author_name
'Gasol-Cardona, Julia'
'Ward, Martin R.'
'Comboni, Davide'
'Hanfland, Micheal'
'Scatena, Rebecca'
'Warren, Mark R.'
'Maloney, Andrew G. P.'
'Oswald, Iain D. H.'

_publ_section_title
;
 Pressure-induced phase behaviour and compressibility of the racemic and
 chiral solid forms, ofloxacin and levofloxacin
;
_journal_issue 47
_journal_name_full CrystEngComm
_journal_page_first 7662
_journal_page_last 7676
_journal_paper_doi 10.1039/D5CE00855G
_journal_volume 27
_journal_year 2025
_chemical_formula_moiety 'C18 H20 F N3 O4, 0.25(H4 O2)'
_chemical_formula_sum 'C18 H21 F N3 O4.5'
_chemical_formula_weight 370.38
_chemical_name_systematic 'Levofloxacin hydrate'
_space_group_crystal_system monoclinic
_space_group_IT_number 5
_space_group_name_Hall 'C 2y'
_space_group_name_H-M_alt 'C 1 2 1'
_atom_sites_solution_hydrogens mixed
_audit_creation_method SHELXL-2019/3
_audit_update_record
;
2025-08-19 deposited with the CCDC.	2025-10-29 downloaded from the CCDC.
;
_cell_angle_alpha 90
_cell_angle_beta 113.524(5)
_cell_angle_gamma 90
_cell_formula_units_Z 8
_cell_length_a 27.834(2)
_cell_length_b 6.4010(5)
_cell_length_c 18.072(3)
_cell_measurement_pressure 2.4
_cell_measurement_reflns_used 15574
_cell_measurement_temperature 298(2)
_cell_measurement_theta_max 24.703
_cell_measurement_theta_min 1.578
_cell_volume 2952.2(6)
_computing_cell_refinement 'SAINT V8.40B (?, 2016)'
_computing_data_reduction 'SAINT V8.40B (?, 2016)'
_computing_molecular_graphics 'Olex2 1.5 (Dolomanov et al., 2009)'
_computing_publication_material 'Olex2 1.5 (Dolomanov et al., 2009)'
_computing_structure_refinement 'XL  (Sheldrick, 2008)'
_diffrn_ambient_temperature 298(2)
_diffrn_measured_fraction_theta_full 0.644
_diffrn_measured_fraction_theta_max 0.644
_diffrn_measurement_device_type 'Bruker D8 Photon III'
_diffrn_radiation_type MoK\a
_diffrn_radiation_wavelength 0.71073
_diffrn_reflns_av_R_equivalents 0.0574
_diffrn_reflns_av_unetI/netI 0.0545
_diffrn_reflns_Laue_measured_fraction_full 0.644
_diffrn_reflns_Laue_measured_fraction_max 0.644
_diffrn_reflns_limit_h_max 32
_diffrn_reflns_limit_h_min -32
_diffrn_reflns_limit_k_max 7
_diffrn_reflns_limit_k_min -7
_diffrn_reflns_limit_l_max 14
_diffrn_reflns_limit_l_min -13
_diffrn_reflns_number 15574
_diffrn_reflns_point_group_measured_fraction_full 0.627
_diffrn_reflns_point_group_measured_fraction_max 0.627
_diffrn_reflns_theta_full 24.703
_diffrn_reflns_theta_max 24.703
_diffrn_reflns_theta_min 1.578
_exptl_absorpt_coefficient_mu 0.129
_exptl_crystal_colour 'clear colourless'
_exptl_crystal_density_diffrn 1.667
_exptl_crystal_description plate
_exptl_crystal_F_000 1560
_exptl_crystal_recrystallization_method 'Re-crystallisation from solvent: acetonitrile'
_exptl_crystal_size_max 0.18
_exptl_crystal_size_mid 0.09
_exptl_crystal_size_min 0.02
_refine_diff_density_max 0.396
_refine_diff_density_min -0.456
_refine_diff_density_rms 0.064
_refine_ls_abs_structure_details
;
 Flack x determined using 877 quotients [(I+)-(I-)]/[(I+)+(I-)]
 (Parsons, Flack and Wagner, Acta Cryst. B69 (2013) 249-259).
;
_refine_ls_abs_structure_Flack 0.1(6)
_refine_ls_extinction_method none
_refine_ls_goodness_of_fit_ref 1.057
_refine_ls_hydrogen_treatment constr
_refine_ls_matrix_type full
_refine_ls_number_parameters 225
_refine_ls_number_reflns 3158
_refine_ls_number_restraints 123
_refine_ls_restrained_S_all 2.234
_refine_ls_R_factor_all 0.0949
_refine_ls_R_factor_gt 0.0687
_refine_ls_shift/su_max 0.209
_refine_ls_shift/su_mean 0.005
_refine_ls_structure_factor_coef Fsqd
_refine_ls_weighting_details 'w=1/[\s^2^(Fo^2^)+(0.1042P)^2^+6.7750P] where P=(Fo^2^+2Fc^2^)/3'
_refine_ls_weighting_scheme calc
_refine_ls_wR_factor_gt 0.1754
_refine_ls_wR_factor_ref 0.1965
_reflns_Friedel_coverage 0.771
_reflns_Friedel_fraction_full 0.606
_reflns_Friedel_fraction_max 0.606
_reflns_number_gt 2411
_reflns_number_total 3158
_reflns_threshold_expression 'I > 2\s(I)'
_cod_data_source_file d5ce00855g2.cif
_cod_data_source_block LH_PE_2p4
_cod_depositor_comments 'Adding full bibliography for 7251165--7251187.cif.'
_cod_original_cell_volume 2952.2(5)
_cod_original_sg_symbol_H-M 'C 2'
_cod_original_formula_sum 'C18 H21 F N3 O4.50'
_cod_database_code 7251184
_shelx_shelxl_version_number 2019/3
_shelx_space_group_comment
;
The symmetry employed for this shelxl refinement is uniquely defined
by the following loop, which should always be used as a source of
symmetry information in preference to the above space-group names.
They are only intended as comments.
;
_shelx_estimated_absorpt_t_min 0.977
_shelx_estimated_absorpt_t_max 0.997

loop_
_space_group_symop_operation_xyz
'x, y, z'
'-x, y, -z'
'x+1/2, y+1/2, z'
'-x+1/2, y+1/2, -z'

loop_
_atom_site_label
_atom_site_type_symbol
_atom_site_fract_x
_atom_site_fract_y
_atom_site_fract_z
_atom_site_U_iso_or_equiv
_atom_site_adp_type
_atom_site_occupancy
_atom_site_site_symmetry_order
_atom_site_calc_flag
_atom_site_refinement_flags_posn
_atom_site_refinement_flags_adp
_atom_site_refinement_flags_occupancy
_atom_site_disorder_assembly
_atom_site_disorder_group
F1 F 0.20922(16) 0.4440(7) 0.7266(4) 0.0350(12) Uiso 1 1 d D U . . .
O1 O 0.3214(2) 0.4669(9) 1.2314(6) 0.0444(16) Uiso 1 1 d D U . . .
O2 O 0.37565(19) 0.4647(9) 1.1676(5) 0.0370(15) Uiso 1 1 d D U . . .
H2 H 0.372587 0.450892 1.120772 0.056 Uiso 1 1 calc R U . . .
O3 O 0.33766(17) 0.4748(7) 1.0154(5) 0.0270(13) Uiso 1 1 d D U . . .
O4 O 0.10171(18) 0.4442(8) 0.8724(5) 0.0303(13) Uiso 1 1 d D U . . .
N1 N 0.1910(2) 0.4568(9) 1.0178(5) 0.0234(14) Uiso 1 1 d D U . . .
N2 N 0.1109(2) 0.4624(9) 0.7232(5) 0.0259(15) Uiso 1 1 d D U . . .
N3 N 0.0127(2) 0.6411(9) 0.6250(5) 0.0286(16) Uiso 1 1 d D U . . .
C1 C 0.2339(2) 0.4589(11) 1.0866(6) 0.0274(18) Uiso 1 1 d D U . . .
H1 H 0.229825 0.457377 1.135217 0.033 Uiso 1 1 calc R U . . .
C2 C 0.2841(2) 0.4634(11) 1.0887(5) 0.0226(17) Uiso 1 1 d D U . . .
C3 C 0.2923(2) 0.4674(10) 1.0156(5) 0.0195(16) Uiso 1 1 d D U . . .
C4 C 0.2495(2) 0.4597(10) 0.8665(6) 0.0205(16) Uiso 1 1 d D U . . .
H4 H 0.282213 0.460996 0.863949 0.025 Uiso 1 1 calc R U . . .
C5 C 0.2051(2) 0.4559(11) 0.7979(6) 0.0246(18) Uiso 1 1 d D U . . .
C6 C 0.1536(2) 0.4574(10) 0.7965(5) 0.0185(16) Uiso 1 1 d D U . . .
C7 C 0.1507(2) 0.4514(10) 0.8717(5) 0.0190(16) Uiso 1 1 d D U . . .
C8 C 0.1954(2) 0.4556(10) 0.9440(6) 0.0200(16) Uiso 1 1 d D U . . .
C9 C 0.2454(2) 0.4615(10) 0.9411(6) 0.0197(16) Uiso 1 1 d D U . . .
C10 C 0.3279(2) 0.4667(11) 1.1697(6) 0.0244(18) Uiso 1 1 d D U . . .
C11 C 0.0990(3) 0.5339(12) 0.9421(6) 0.033(2) Uiso 1 1 d D U . . .
H11A H 0.063921 0.514795 0.940224 0.039 Uiso 1 1 calc R U . . .
H11B H 0.105489 0.682847 0.942484 0.039 Uiso 1 1 calc R U . . .
C12 C 0.1380(2) 0.4385(11) 1.0185(5) 0.0262(17) Uiso 1 1 d D U . . .
H12 H 0.129441 0.290976 1.021448 0.031 Uiso 1 1 calc R U . . .
C13 C 0.1343(3) 0.5568(12) 1.0884(7) 0.034(2) Uiso 1 1 d D U . . .
H13A H 0.153636 0.483621 1.137808 0.051 Uiso 1 1 calc R U . . .
H13B H 0.098290 0.567934 1.080885 0.051 Uiso 1 1 calc R U . . .
H13C H 0.148811 0.694124 1.091031 0.051 Uiso 1 1 calc R U . . .
C14 C 0.0619(2) 0.3541(11) 0.7081(7) 0.0283(19) Uiso 1 1 d D U . . .
H14A H 0.065980 0.266763 0.754073 0.034 Uiso 1 1 calc R U . . .
H14B H 0.053232 0.264415 0.661267 0.034 Uiso 1 1 calc R U . . .
C15 C 0.0175(3) 0.5082(11) 0.6935(7) 0.031(2) Uiso 1 1 d D U . . .
H15A H -0.015061 0.433616 0.681935 0.037 Uiso 1 1 calc R U . . .
H15B H 0.024813 0.593196 0.741267 0.037 Uiso 1 1 calc R U . . .
C16 C 0.0613(3) 0.7606(12) 0.6447(8) 0.034(2) Uiso 1 1 d D U . . .
H16A H 0.067556 0.846969 0.691718 0.041 Uiso 1 1 calc R U . . .
H16B H 0.057775 0.851677 0.599902 0.041 Uiso 1 1 calc R U . . .
C17 C 0.1070(3) 0.6140(11) 0.6614(6) 0.0302(19) Uiso 1 1 d D U . . .
H17A H 0.102746 0.541254 0.612046 0.036 Uiso 1 1 calc R U . . .
H17B H 0.139155 0.694300 0.678665 0.036 Uiso 1 1 calc R U . . .
C18 C -0.0311(3) 0.7859(12) 0.6037(10) 0.044(2) Uiso 1 1 d D U . . .
H18A H -0.063264 0.708500 0.587701 0.065 Uiso 1 1 calc R U . . .
H18B H -0.032189 0.872859 0.559792 0.065 Uiso 1 1 calc R U . . .
H18C H -0.026908 0.871562 0.649462 0.065 Uiso 1 1 calc R U . . .
F2 F 0.28587(16) 0.7334(7) 0.7642(4) 0.0347(12) Uiso 1 1 d D U . . .
O5 O 0.1845(2) 0.7038(9) 0.2616(6) 0.0492(18) Uiso 1 1 d D U . . .
O6 O 0.12836(19) 0.7193(9) 0.3210(5) 0.0368(15) Uiso 1 1 d D U . . .
H6 H 0.129754 0.697665 0.366552 0.055 Uiso 1 1 calc R U . . .
O7 O 0.16198(18) 0.6786(8) 0.4722(5) 0.0290(13) Uiso 1 1 d D U . . .
O8 O 0.39795(18) 0.6988(8) 0.6272(5) 0.0337(14) Uiso 1 1 d D U . . .
N4 N 0.3102(2) 0.6632(9) 0.4789(5) 0.0265(15) Uiso 1 1 d D U . . .
N5 N 0.3846(2) 0.7199(9) 0.7719(5) 0.0257(15) Uiso 1 1 d D U . . .
N6 N 0.4842(2) 0.5853(9) 0.8803(5) 0.0280(15) Uiso 1 1 d D U . . .
C19 C 0.2689(2) 0.6680(11) 0.4087(6) 0.0284(19) Uiso 1 1 d D U . . .
H19 H 0.274264 0.659306 0.361244 0.034 Uiso 1 1 calc R U . . .
C20 C 0.2184(2) 0.6852(11) 0.4039(5) 0.0250(18) Uiso 1 1 d D U . . .
C21 C 0.2079(2) 0.6808(10) 0.4744(5) 0.0209(17) Uiso 1 1 d D U . . .
C22 C 0.2473(3) 0.6953(10) 0.6238(6) 0.0246(17) Uiso 1 1 d D U . . .
H22 H 0.214212 0.693370 0.624945 0.029 Uiso 1 1 calc R U . . .
C23 C 0.2907(2) 0.7085(11) 0.6933(6) 0.0249(18) Uiso 1 1 d D U . . .
C24 C 0.3428(2) 0.7085(11) 0.6974(5) 0.0222(17) Uiso 1 1 d D U . . .
C25 C 0.3480(2) 0.7006(10) 0.6235(5) 0.0205(17) Uiso 1 1 d D U . . .
C26 C 0.3037(2) 0.6849(10) 0.5510(6) 0.0215(17) Uiso 1 1 d D U . . .
C27 C 0.2529(2) 0.6847(10) 0.5514(6) 0.0205(17) Uiso 1 1 d D U . . .
C28 C 0.1760(3) 0.7028(11) 0.3215(6) 0.029(2) Uiso 1 1 d D U . . .
C29 C 0.4012(3) 0.7470(12) 0.5514(6) 0.0314(19) Uiso 1 1 d D U . . .
H29A H 0.436637 0.723443 0.555883 0.038 Uiso 1 1 calc R U . . .
H29B H 0.392692 0.893076 0.538435 0.038 Uiso 1 1 calc R U . . .
C30 C 0.3640(2) 0.6133(11) 0.4855(6) 0.0281(18) Uiso 1 1 d D U . . .
H30 H 0.371395 0.466711 0.501647 0.034 Uiso 1 1 calc R U . . .
C31 C 0.3699(3) 0.6434(14) 0.4069(7) 0.043(2) Uiso 1 1 d D U . . .
H31A H 0.350238 0.537915 0.369241 0.064 Uiso 1 1 calc R U . . .
H31B H 0.406223 0.632473 0.416011 0.064 Uiso 1 1 calc R U . . .
H31C H 0.356996 0.778959 0.385423 0.064 Uiso 1 1 calc R U . . .
C32 C 0.4312(2) 0.8444(11) 0.7866(7) 0.0261(18) Uiso 1 1 d D U . . .
H32A H 0.435848 0.943755 0.829461 0.031 Uiso 1 1 calc R U . . .
H32B H 0.426588 0.922485 0.738256 0.031 Uiso 1 1 calc R U . . .
C33 C 0.4795(3) 0.7088(11) 0.8101(6) 0.0287(19) Uiso 1 1 d D U . . .
H33A H 0.476573 0.617449 0.765694 0.034 Uiso 1 1 calc R U . . .
H33B H 0.510343 0.795628 0.822781 0.034 Uiso 1 1 calc R U . . .
C34 C 0.4380(2) 0.4500(12) 0.8607(7) 0.033(2) Uiso 1 1 d D U . . .
H34A H 0.442274 0.363573 0.907018 0.040 Uiso 1 1 calc R U . . .
H34B H 0.434881 0.358585 0.816213 0.040 Uiso 1 1 calc R U . . .
C35 C 0.3892(3) 0.5799(11) 0.8381(6) 0.0300(19) Uiso 1 1 d D U . . .
H35A H 0.358716 0.489373 0.821758 0.036 Uiso 1 1 calc R U . . .
H35B H 0.390634 0.660790 0.884335 0.036 Uiso 1 1 calc R U . . .
C36 C 0.5317(3) 0.4578(14) 0.9078(9) 0.043(2) Uiso 1 1 d D U . . .
H36A H 0.535255 0.394262 0.862197 0.065 Uiso 1 1 calc R U . . .
H36B H 0.529307 0.350825 0.943497 0.065 Uiso 1 1 calc R U . . .
H36C H 0.561596 0.544312 0.935980 0.065 Uiso 1 1 calc R U . . .
O9 O 0.000000 0.3468(14) 0.500000 0.049(2) Uiso 1 2 d DGS . P . .
H9A H -0.001525 0.413343 0.537750 0.074 Uiso 0.5 1 d DG U P . .
H9B H -0.010681 0.429781 0.461971 0.074 Uiso 0.5 1 d DG U P . .
O10 O 0.000000 0.3938(14) 1.000000 0.045(2) Uiso 1 2 d DGS . P . .
H10A H -0.013375 0.296700 0.969593 0.067 Uiso 0.5 1 d DG U P . .
H10B H -0.013260 0.496473 0.972390 0.067 Uiso 0.5 1 d DG U P . .

loop_
_atom_type_symbol
_atom_type_description
_atom_type_scat_dispersion_real
_atom_type_scat_dispersion_imag
_atom_type_scat_source
C C 0.0033 0.0016 'International Tables Vol C Tables 4.2.6.8 and 6.1.1.4'
H H 0.0000 0.0000 'International Tables Vol C Tables 4.2.6.8 and 6.1.1.4'
F F 0.0171 0.0103 'International Tables Vol C Tables 4.2.6.8 and 6.1.1.4'
N N 0.0061 0.0033 'International Tables Vol C Tables 4.2.6.8 and 6.1.1.4'
O O 0.0106 0.0060 'International Tables Vol C Tables 4.2.6.8 and 6.1.1.4'

loop_
_geom_angle_atom_site_label_1
_geom_angle_atom_site_label_2
_geom_angle_atom_site_label_3
_geom_angle
_geom_angle_site_symmetry_1
_geom_angle_site_symmetry_3
_geom_angle_publ_flag
C10 O2 H2 109.5 . . ?
C7 O4 C11 113.7(6) . . ?
C1 N1 C8 120.4(6) . . ?
C1 N1 C12 121.0(8) . . ?
C8 N1 C12 118.5(6) . . ?
C6 N2 C17 121.6(6) . . ?
C6 N2 C14 123.5(7) . . ?
C17 N2 C14 113.4(6) . . ?
C18 N3 C15 112.1(8) . . ?
C18 N3 C16 109.0(6) . . ?
C15 N3 C16 109.6(7) . . ?
N1 C1 C2 122.9(9) . . ?
N1 C1 H1 118.6 . . ?
C2 C1 H1 118.6 . . ?
C1 C2 C3 120.5(7) . . ?
C1 C2 C10 116.7(8) . . ?
C3 C2 C10 122.8(6) . . ?
O3 C3 C2 122.0(7) . . ?
O3 C3 C9 121.9(8) . . ?
C2 C3 C9 116.1(6) . . ?
C5 C4 C9 119.0(7) . . ?
C5 C4 H4 120.5 . . ?
C9 C4 H4 120.5 . . ?
F1 C5 C4 118.9(6) . . ?
F1 C5 C6 117.1(7) . . ?
C4 C5 C6 124.0(8) . . ?
N2 C6 C7 125.0(6) . . ?
N2 C6 C5 119.4(8) . . ?
C7 C6 C5 115.6(7) . . ?
O4 C7 C6 117.0(6) . . ?
O4 C7 C8 120.6(8) . . ?
C6 C7 C8 122.3(6) . . ?
N1 C8 C7 120.8(6) . . ?
N1 C8 C9 120.1(7) . . ?
C7 C8 C9 119.1(8) . . ?
C4 C9 C8 119.8(7) . . ?
C4 C9 C3 120.2(6) . . ?
C8 C9 C3 119.9(8) . . ?
O1 C10 O2 123.0(8) . . ?
O1 C10 C2 123.2(7) . . ?
O2 C10 C2 113.8(8) . . ?
O4 C11 C12 112.2(6) . . ?
O4 C11 H11A 109.2 . . ?
C12 C11 H11A 109.2 . . ?
O4 C11 H11B 109.2 . . ?
C12 C11 H11B 109.2 . . ?
H11A C11 H11B 107.9 . . ?
N1 C12 C11 108.4(7) . . ?
N1 C12 C13 111.5(6) . . ?
C11 C12 C13 107.4(7) . . ?
N1 C12 H12 109.8 . . ?
C11 C12 H12 109.8 . . ?
C13 C12 H12 109.8 . . ?
C12 C13 H13A 109.5 . . ?
C12 C13 H13B 109.5 . . ?
H13A C13 H13B 109.5 . . ?
C12 C13 H13C 109.5 . . ?
H13A C13 H13C 109.5 . . ?
H13B C13 H13C 109.5 . . ?
N2 C14 C15 111.1(6) . . ?
N2 C14 H14A 109.4 . . ?
C15 C14 H14A 109.4 . . ?
N2 C14 H14B 109.4 . . ?
C15 C14 H14B 109.4 . . ?
H14A C14 H14B 108.0 . . ?
N3 C15 C14 108.4(8) . . ?
N3 C15 H15A 110.0 . . ?
C14 C15 H15A 110.0 . . ?
N3 C15 H15B 110.0 . . ?
C14 C15 H15B 110.0 . . ?
H15A C15 H15B 108.4 . . ?
N3 C16 C17 110.2(6) . . ?
N3 C16 H16A 109.6 . . ?
C17 C16 H16A 109.6 . . ?
N3 C16 H16B 109.6 . . ?
C17 C16 H16B 109.6 . . ?
H16A C16 H16B 108.1 . . ?
N2 C17 C16 111.5(7) . . ?
N2 C17 H17A 109.3 . . ?
C16 C17 H17A 109.3 . . ?
N2 C17 H17B 109.3 . . ?
C16 C17 H17B 109.3 . . ?
H17A C17 H17B 108.0 . . ?
N3 C18 H18A 109.5 . . ?
N3 C18 H18B 109.5 . . ?
H18A C18 H18B 109.5 . . ?
N3 C18 H18C 109.5 . . ?
H18A C18 H18C 109.5 . . ?
H18B C18 H18C 109.5 . . ?
C28 O6 H6 109.5 . . ?
C25 O8 C29 113.6(6) . . ?
C19 N4 C26 120.4(7) . . ?
C19 N4 C30 122.7(8) . . ?
C26 N4 C30 116.6(7) . . ?
C24 N5 C32 123.3(7) . . ?
C24 N5 C35 121.9(6) . . ?
C32 N5 C35 114.1(7) . . ?
C33 N6 C36 110.9(8) . . ?
C33 N6 C34 110.1(7) . . ?
C36 N6 C34 109.7(6) . . ?
N4 C19 C20 122.3(9) . . ?
N4 C19 H19 118.9 . . ?
C20 C19 H19 118.9 . . ?
C19 C20 C21 120.9(7) . . ?
C19 C20 C28 116.7(8) . . ?
C21 C20 C28 122.4(6) . . ?
O7 C21 C20 122.7(7) . . ?
O7 C21 C27 120.4(8) . . ?
C20 C21 C27 116.8(6) . . ?
C23 C22 C27 119.1(7) . . ?
C23 C22 H22 120.4 . . ?
C27 C22 H22 120.4 . . ?
F2 C23 C22 119.8(7) . . ?
F2 C23 C24 115.8(7) . . ?
C22 C23 C24 124.3(8) . . ?
N5 C24 C25 124.1(6) . . ?
N5 C24 C23 119.7(8) . . ?
C25 C24 C23 116.2(7) . . ?
O8 C25 C26 123.0(8) . . ?
O8 C25 C24 116.5(7) . . ?
C26 C25 C24 120.5(6) . . ?
N4 C26 C25 119.4(6) . . ?
N4 C26 C27 120.4(7) . . ?
C25 C26 C27 120.2(8) . . ?
C22 C27 C26 119.6(7) . . ?
C22 C27 C21 121.9(6) . . ?
C26 C27 C21 118.4(8) . . ?
O5 C28 O6 123.5(8) . . ?
O5 C28 C20 122.7(7) . . ?
O6 C28 C20 113.8(8) . . ?
O8 C29 C30 110.4(7) . . ?
O8 C29 H29A 109.6 . . ?
C30 C29 H29A 109.6 . . ?
O8 C29 H29B 109.6 . . ?
C30 C29 H29B 109.6 . . ?
H29A C29 H29B 108.1 . . ?
N4 C30 C29 107.1(6) . . ?
N4 C30 C31 112.5(7) . . ?
C29 C30 C31 112.1(7) . . ?
N4 C30 H30 108.3 . . ?
C29 C30 H30 108.3 . . ?
C31 C30 H30 108.3 . . ?
C30 C31 H31A 109.5 . . ?
C30 C31 H31B 109.5 . . ?
H31A C31 H31B 109.5 . . ?
C30 C31 H31C 109.5 . . ?
H31A C31 H31C 109.5 . . ?
H31B C31 H31C 109.5 . . ?
N5 C32 C33 111.4(6) . . ?
N5 C32 H32A 109.3 . . ?
C33 C32 H32A 109.3 . . ?
N5 C32 H32B 109.3 . . ?
C33 C32 H32B 109.3 . . ?
H32A C32 H32B 108.0 . . ?
N6 C33 C32 108.5(7) . . ?
N6 C33 H33A 110.0 . . ?
C32 C33 H33A 110.0 . . ?
N6 C33 H33B 110.0 . . ?
C32 C33 H33B 110.0 . . ?
H33A C33 H33B 108.4 . . ?
N6 C34 C35 110.4(6) . . ?
N6 C34 H34A 109.6 . . ?
C35 C34 H34A 109.6 . . ?
N6 C34 H34B 109.6 . . ?
C35 C34 H34B 109.6 . . ?
H34A C34 H34B 108.1 . . ?
N5 C35 C34 109.6(8) . . ?
N5 C35 H35A 109.7 . . ?
C34 C35 H35A 109.7 . . ?
N5 C35 H35B 109.7 . . ?
C34 C35 H35B 109.8 . . ?
H35A C35 H35B 108.2 . . ?
N6 C36 H36A 109.5 . . ?
N6 C36 H36B 109.5 . . ?
H36A C36 H36B 109.5 . . ?
N6 C36 H36C 109.5 . . ?
H36A C36 H36C 109.5 . . ?
H36B C36 H36C 109.5 . . ?
H9A O9 H9B 103.7 . . ?
H9A O9 H9A 117.4 . 2_556 ?
H9B O9 H9A 24.8 . 2_556 ?
H9A O9 H9B 24.8 . 2_556 ?
H9B O9 H9B 99.8 . 2_556 ?
H9A O9 H9B 103.7 2_556 2_556 ?
H10A O10 H10B 103.2 . . ?
H10A O10 H10A 80.5 . 2_557 ?
H10B O10 H10A 175.7 . 2_557 ?
H10A O10 H10B 175.7 . 2_557 ?
H10B O10 H10B 73.2 . 2_557 ?
H10A O10 H10B 103.2 2_557 2_557 ?

loop_
_geom_bond_atom_site_label_1
_geom_bond_atom_site_label_2
_geom_bond_distance
_geom_bond_site_symmetry_2
_geom_bond_publ_flag
F1 C5 1.341(9) . ?
O1 C10 1.201(9) . ?
O2 C10 1.344(8) . ?
O2 H2 0.8200 . ?
O3 C3 1.264(7) . ?
O4 C7 1.370(7) . ?
O4 C11 1.415(10) . ?
N1 C1 1.336(9) . ?
N1 C8 1.387(9) . ?
N1 C12 1.487(8) . ?
N2 C6 1.384(9) . ?
N2 C17 1.451(10) . ?
N2 C14 1.455(7) . ?
N3 C18 1.457(8) . ?
N3 C15 1.464(10) . ?
N3 C16 1.467(8) . ?
C1 C2 1.384(8) . ?
C1 H1 0.9300 . ?
C2 C3 1.427(10) . ?
C2 C10 1.485(10) . ?
C3 C9 1.455(9) . ?
C4 C5 1.358(9) . ?
C4 C9 1.397(9) . ?
C4 H4 0.9300 . ?
C5 C6 1.423(8) . ?
C6 C7 1.393(9) . ?
C7 C8 1.399(9) . ?
C8 C9 1.413(8) . ?
C11 C12 1.504(10) . ?
C11 H11A 0.9700 . ?
C11 H11B 0.9700 . ?
C12 C13 1.511(11) . ?
C12 H12 0.9800 . ?
C13 H13A 0.9600 . ?
C13 H13B 0.9600 . ?
C13 H13C 0.9600 . ?
C14 C15 1.519(8) . ?
C14 H14A 0.9700 . ?
C14 H14B 0.9700 . ?
C15 H15A 0.9700 . ?
C15 H15B 0.9700 . ?
C16 C17 1.511(8) . ?
C16 H16A 0.9700 . ?
C16 H16B 0.9700 . ?
C17 H17A 0.9700 . ?
C17 H17B 0.9700 . ?
C18 H18A 0.9600 . ?
C18 H18B 0.9600 . ?
C18 H18C 0.9600 . ?
F2 C23 1.351(9) . ?
O5 C28 1.198(10) . ?
O6 C28 1.326(8) . ?
O6 H6 0.8200 . ?
O7 C21 1.262(8) . ?
O8 C25 1.365(7) . ?
O8 C29 1.441(10) . ?
N4 C19 1.329(9) . ?
N4 C26 1.391(9) . ?
N4 C30 1.490(8) . ?
N5 C24 1.387(9) . ?
N5 C32 1.453(7) . ?
N5 C35 1.459(10) . ?
N6 C33 1.455(10) . ?
N6 C36 1.460(8) . ?
N6 C34 1.472(8) . ?
C19 C20 1.378(8) . ?
C19 H19 0.9300 . ?
C20 C21 1.417(10) . ?
C20 C28 1.490(10) . ?
C21 C27 1.453(9) . ?
C22 C23 1.352(9) . ?
C22 C27 1.380(10) . ?
C22 H22 0.9300 . ?
C23 C24 1.421(8) . ?
C24 C25 1.401(10) . ?
C25 C26 1.399(9) . ?
C26 C27 1.419(8) . ?
C29 C30 1.496(9) . ?
C29 H29A 0.9700 . ?
C29 H29B 0.9700 . ?
C30 C31 1.505(11) . ?
C30 H30 0.9800 . ?
C31 H31A 0.9600 . ?
C31 H31B 0.9600 . ?
C31 H31C 0.9600 . ?
C32 C33 1.512(8) . ?
C32 H32A 0.9700 . ?
C32 H32B 0.9700 . ?
C33 H33A 0.9700 . ?
C33 H33B 0.9700 . ?
C34 C35 1.505(8) . ?
C34 H34A 0.9700 . ?
C34 H34B 0.9700 . ?
C35 H35A 0.9700 . ?
C35 H35B 0.9700 . ?
C36 H36A 0.9600 . ?
C36 H36B 0.9600 . ?
C36 H36C 0.9600 . ?
O9 H9A 0.8197 . ?
O9 H9B 0.8246 . ?
O9 H9A 0.8(4) 2_556 ?
O9 H9B 0.8(4) 2_556 ?
O10 H10A 0.8146 . ?
O10 H10B 0.8186 . ?
O10 H10A 0.81(17) 2_557 ?
O10 H10B 0.82(16) 2_557 ?

loop_
_geom_hbond_atom_site_label_D
_geom_hbond_atom_site_label_H
_geom_hbond_atom_site_label_A
_geom_hbond_distance_DH
_geom_hbond_distance_HA
_geom_hbond_distance_DA
_geom_hbond_angle_DHA
_geom_hbond_site_symmetry_A
_geom_hbond_publ_flag
O2 H2 O3 0.82 1.76 2.522(11) 152.7 . yes
O6 H6 O7 0.82 1.76 2.523(12) 154.1 . yes
O10 H10A N6 0.81 2.09 2.831(10) 151.8 3_445 yes
O9 H9A N3 0.82 2.07 2.854(10) 160.7 . yes

loop_
_geom_torsion_atom_site_label_1
_geom_torsion_atom_site_label_2
_geom_torsion_atom_site_label_3
_geom_torsion_atom_site_label_4
_geom_torsion
_geom_torsion_site_symmetry_1
_geom_torsion_site_symmetry_2
_geom_torsion_site_symmetry_3
_geom_torsion_site_symmetry_4
_geom_torsion_publ_flag
C8 N1 C1 C2 1.0(11) . . . . ?
C12 N1 C1 C2 176.1(6) . . . . ?
N1 C1 C2 C3 0.4(11) . . . . ?
N1 C1 C2 C10 179.7(6) . . . . ?
C1 C2 C3 O3 178.9(7) . . . . ?
C10 C2 C3 O3 -0.3(10) . . . . ?
C1 C2 C3 C9 -1.4(10) . . . . ?
C10 C2 C3 C9 179.4(6) . . . . ?
C9 C4 C5 F1 -176.8(6) . . . . ?
C9 C4 C5 C6 1.1(11) . . . . ?
C17 N2 C6 C7 130.5(8) . . . . ?
C14 N2 C6 C7 -34.9(11) . . . . ?
C17 N2 C6 C5 -50.2(10) . . . . ?
C14 N2 C6 C5 144.4(7) . . . . ?
F1 C5 C6 N2 -4.8(10) . . . . ?
C4 C5 C6 N2 177.2(7) . . . . ?
F1 C5 C6 C7 174.6(6) . . . . ?
C4 C5 C6 C7 -3.4(10) . . . . ?
C11 O4 C7 C6 -151.9(6) . . . . ?
C11 O4 C7 C8 27.2(9) . . . . ?
N2 C6 C7 O4 1.9(10) . . . . ?
C5 C6 C7 O4 -177.5(6) . . . . ?
N2 C6 C7 C8 -177.2(6) . . . . ?
C5 C6 C7 C8 3.4(10) . . . . ?
C1 N1 C8 C7 179.4(6) . . . . ?
C12 N1 C8 C7 4.2(9) . . . . ?
C1 N1 C8 C9 -1.4(10) . . . . ?
C12 N1 C8 C9 -176.6(6) . . . . ?
O4 C7 C8 N1 -1.3(10) . . . . ?
C6 C7 C8 N1 177.8(6) . . . . ?
O4 C7 C8 C9 179.5(6) . . . . ?
C6 C7 C8 C9 -1.4(10) . . . . ?
C5 C4 C9 C8 1.1(10) . . . . ?
C5 C4 C9 C3 -179.4(6) . . . . ?
N1 C8 C9 C4 179.8(6) . . . . ?
C7 C8 C9 C4 -1.0(10) . . . . ?
N1 C8 C9 C3 0.4(10) . . . . ?
C7 C8 C9 C3 179.6(6) . . . . ?
O3 C3 C9 C4 1.3(10) . . . . ?
C2 C3 C9 C4 -178.5(6) . . . . ?
O3 C3 C9 C8 -179.3(6) . . . . ?
C2 C3 C9 C8 1.0(9) . . . . ?
C1 C2 C10 O1 -0.5(11) . . . . ?
C3 C2 C10 O1 178.7(7) . . . . ?
C1 C2 C10 O2 178.1(6) . . . . ?
C3 C2 C10 O2 -2.6(10) . . . . ?
C7 O4 C11 C12 -55.0(8) . . . . ?
C1 N1 C12 C11 154.9(6) . . . . ?
C8 N1 C12 C11 -29.9(9) . . . . ?
C1 N1 C12 C13 36.9(9) . . . . ?
C8 N1 C12 C13 -147.9(7) . . . . ?
O4 C11 C12 N1 55.2(8) . . . . ?
O4 C11 C12 C13 175.7(6) . . . . ?
C6 N2 C14 C15 113.5(9) . . . . ?
C17 N2 C14 C15 -52.9(12) . . . . ?
C18 N3 C15 C14 176.5(7) . . . . ?
C16 N3 C15 C14 -62.3(9) . . . . ?
N2 C14 C15 N3 57.9(11) . . . . ?
C18 N3 C16 C17 -176.0(10) . . . . ?
C15 N3 C16 C17 60.9(11) . . . . ?
C6 N2 C17 C16 -115.9(8) . . . . ?
C14 N2 C17 C16 50.8(10) . . . . ?
N3 C16 C17 N2 -54.2(11) . . . . ?
C26 N4 C19 C20 -2.8(10) . . . . ?
C30 N4 C19 C20 170.7(6) . . . . ?
N4 C19 C20 C21 -5.5(11) . . . . ?
N4 C19 C20 C28 176.1(6) . . . . ?
C19 C20 C21 O7 -173.9(7) . . . . ?
C28 C20 C21 O7 4.4(10) . . . . ?
C19 C20 C21 C27 7.8(10) . . . . ?
C28 C20 C21 C27 -173.9(6) . . . . ?
C27 C22 C23 F2 175.5(6) . . . . ?
C27 C22 C23 C24 -1.2(11) . . . . ?
C32 N5 C24 C25 38.9(10) . . . . ?
C35 N5 C24 C25 -130.3(8) . . . . ?
C32 N5 C24 C23 -139.8(7) . . . . ?
C35 N5 C24 C23 51.0(10) . . . . ?
F2 C23 C24 N5 4.0(10) . . . . ?
C22 C23 C24 N5 -179.2(6) . . . . ?
F2 C23 C24 C25 -174.8(6) . . . . ?
C22 C23 C24 C25 2.1(10) . . . . ?
C29 O8 C25 C26 18.9(9) . . . . ?
C29 O8 C25 C24 -164.2(6) . . . . ?
N5 C24 C25 O8 1.8(10) . . . . ?
C23 C24 C25 O8 -179.5(6) . . . . ?
N5 C24 C25 C26 178.7(6) . . . . ?
C23 C24 C25 C26 -2.5(10) . . . . ?
C19 N4 C26 C25 -173.6(6) . . . . ?
C30 N4 C26 C25 12.5(9) . . . . ?
C19 N4 C26 C27 8.3(10) . . . . ?
C30 N4 C26 C27 -165.6(6) . . . . ?
O8 C25 C26 N4 1.0(10) . . . . ?
C24 C25 C26 N4 -175.7(6) . . . . ?
O8 C25 C26 C27 179.1(6) . . . . ?
C24 C25 C26 C27 2.4(10) . . . . ?
C23 C22 C27 C26 0.9(10) . . . . ?
C23 C22 C27 C21 -176.9(6) . . . . ?
N4 C26 C27 C22 176.6(6) . . . . ?
C25 C26 C27 C22 -1.5(10) . . . . ?
N4 C26 C27 C21 -5.6(9) . . . . ?
C25 C26 C27 C21 176.4(6) . . . . ?
O7 C21 C27 C22 -2.8(10) . . . . ?
C20 C21 C27 C22 175.5(6) . . . . ?
O7 C21 C27 C26 179.4(6) . . . . ?
C20 C21 C27 C26 -2.3(9) . . . . ?
C19 C20 C28 O5 -0.6(11) . . . . ?
C21 C20 C28 O5 -179.0(7) . . . . ?
C19 C20 C28 O6 -179.9(7) . . . . ?
C21 C20 C28 O6 1.7(9) . . . . ?
C25 O8 C29 C30 -51.0(8) . . . . ?
C19 N4 C30 C29 143.6(7) . . . . ?
C26 N4 C30 C29 -42.6(9) . . . . ?
C19 N4 C30 C31 19.9(9) . . . . ?
C26 N4 C30 C31 -166.3(6) . . . . ?
O8 C29 C30 N4 61.8(8) . . . . ?
O8 C29 C30 C31 -174.3(6) . . . . ?
C24 N5 C32 C33 -116.7(9) . . . . ?
C35 N5 C32 C33 53.3(11) . . . . ?
C36 N6 C33 C32 -177.5(7) . . . . ?
C34 N6 C33 C32 60.9(8) . . . . ?
N5 C32 C33 N6 -56.2(10) . . . . ?
C33 N6 C34 C35 -61.9(11) . . . . ?
C36 N6 C34 C35 175.8(10) . . . . ?
C24 N5 C35 C34 118.0(8) . . . . ?
C32 N5 C35 C34 -52.2(10) . . . . ?
N6 C34 C35 N5 55.5(11) . . . . ?
